data_7052338
loop_
_publ_author_name
'Dechambenoit, Pierre'
'Ferlay, Sylvie'
'Hosseini, Mir Wais'
'Planeix, Jean-Marc'
'Kyritsakas, Nathalie'

_publ_section_title
;
 Molecular tectonics: control of packing of hybrid 1-D and 2-D H-bonded
 molecular networks formed between bisamidinium dication and
 cyanometallate anions
;
_journal_issue 10
_journal_name_full 'New Journal of Chemistry'
_journal_page_first 1403
_journal_paper_doi 10.1039/b606265m
_journal_volume 30
_journal_year 2006
_chemical_formula_moiety 'C26 H44 N4, C4 N4 Pt'
_chemical_formula_sum 'C30 H44 N8 Pt'
_chemical_formula_weight 711.82
_chemical_name_systematic
;
?
;
_space_group_IT_number 2
_symmetry_cell_setting triclinic
_symmetry_space_group_name_Hall '-P 1'
_symmetry_space_group_name_H-M 'P -1'
_atom_sites_solution_hydrogens geom
_atom_sites_solution_primary direct
_atom_sites_solution_secondary difmap
_audit_creation_method SHELXL-97
_cell_angle_alpha 70.1910(10)
_cell_angle_beta 84.9360(10)
_cell_angle_gamma 85.7130(10)
_cell_formula_units_Z 1
_cell_length_a 8.2909(2)
_cell_length_b 9.4857(2)
_cell_length_c 10.9177(2)
_cell_measurement_reflns_used 7301
_cell_measurement_temperature 173(2)
_cell_measurement_theta_max 29.97
_cell_measurement_theta_min 2.47
_cell_volume 803.74(3)
_computing_cell_refinement 'Bruker SMART'
_computing_data_collection 'Bruker SMART'
_computing_data_reduction 'Bruker SAINT'
_computing_molecular_graphics 'Bruker SHELXTL'
_computing_publication_material 'Bruker SHELXTL'
_computing_structure_refinement 'SHELXL-97 (Sheldrick, 1997)'
_computing_structure_solution 'SHELXS-97 (Sheldrick, 1990)'
_diffrn_ambient_temperature 173(2)
_diffrn_measured_fraction_theta_full 0.994
_diffrn_measured_fraction_theta_max 0.994
_diffrn_measurement_device_type 'CCD area detector'
_diffrn_measurement_method 'phi and omega scans'
_diffrn_radiation_monochromator graphite
_diffrn_radiation_source 'fine-focus sealed tube'
_diffrn_radiation_type MoK\a
_diffrn_radiation_wavelength 0.71073
_diffrn_reflns_av_R_equivalents 0.0308
_diffrn_reflns_av_sigmaI/netI 0.0257
_diffrn_reflns_limit_h_max 11
_diffrn_reflns_limit_h_min -11
_diffrn_reflns_limit_k_max 13
_diffrn_reflns_limit_k_min -13
_diffrn_reflns_limit_l_max 15
_diffrn_reflns_limit_l_min -15
_diffrn_reflns_number 15935
_diffrn_reflns_theta_full 29.50
_diffrn_reflns_theta_max 29.50
_diffrn_reflns_theta_min 2.47
_exptl_absorpt_coefficient_mu 4.396
_exptl_absorpt_correction_T_max 0.6676
_exptl_absorpt_correction_T_min 0.4062
_exptl_absorpt_correction_type multi-scan
_exptl_absorpt_process_details sadabs
_exptl_crystal_colour colorless
_exptl_crystal_density_diffrn 1.471
_exptl_crystal_density_meas ?
_exptl_crystal_density_method 'not measured'
_exptl_crystal_description prism
_exptl_crystal_F_000 358
_exptl_crystal_size_max 0.25
_exptl_crystal_size_mid 0.10
_exptl_crystal_size_min 0.10
_refine_diff_density_max 1.631
_refine_diff_density_min -1.036
_refine_diff_density_rms 0.089
_refine_ls_extinction_method none
_refine_ls_goodness_of_fit_ref 1.088
_refine_ls_hydrogen_treatment riding
_refine_ls_matrix_type full
_refine_ls_number_parameters 180
_refine_ls_number_reflns 4520
_refine_ls_number_restraints 0
_refine_ls_restrained_S_all 1.088
_refine_ls_R_factor_all 0.0175
_refine_ls_R_factor_gt 0.0175
_refine_ls_shift/su_max 0.001
_refine_ls_shift/su_mean 0.000
_refine_ls_structure_factor_coef Fsqd
_refine_ls_weighting_details 'calc w=1/[\s^2^(Fo^2^)+(0.0265P)^2^+0.0000P] where P=(Fo^2^+2Fc^2^)/3'
_refine_ls_weighting_scheme calc
_refine_ls_wR_factor_gt 0.0427
_refine_ls_wR_factor_ref 0.0427
_reflns_number_gt 4519
_reflns_number_total 4520
_reflns_threshold_expression >2sigma(I)
_cod_data_source_file b606265m.txt
_cod_data_source_block e307a
_cod_depositor_comments
;
The following automatic conversions were performed:
'_symmetry_cell_setting' value 'Triclinic' changed to 'triclinic'
according to '/home/saulius/struct/CIF-dictionaries/cif_core.dic'
dictionary named 'cif_core.dic' version 2.4.1 from 2010-06-29.

Automatic conversion script
Id: cif_fix_enum 1527 2010-12-29 10:47:43Z saulius 

The following automatic conversions were performed:

'_exptl_crystal_density_meas' value 'none' was changed to '?' - the
value is perceived as not measured.

Automatic conversion script
Id: cif_fix_values 3008 2015-01-20 13:52:24Z robertas 
;
_cod_original_sg_symbol_H-M P-1
_cod_database_code 7052338

loop_
_symmetry_equiv_pos_as_xyz
'x, y, z'
'-x, -y, -z'

loop_
_atom_site_label
_atom_site_type_symbol
_atom_site_fract_x
_atom_site_fract_y
_atom_site_fract_z
_atom_site_U_iso_or_equiv
_atom_site_adp_type
_atom_site_occupancy
_atom_site_symmetry_multiplicity
_atom_site_calc_flag
_atom_site_refinement_flags
_atom_site_disorder_assembly
_atom_site_disorder_group
C1 C 0.64036(19) 0.30262(19) 0.86442(17) 0.0195(3) Uani 1 1 d . . .
N1 N 0.66620(19) 0.16031(17) 0.93396(15) 0.0222(3) Uani 1 1 d . . .
H1 H 0.6342 0.1295 1.0174 0.027 Uiso 1 1 calc R . .
C2 C 0.7468(2) 0.05091(19) 0.87704(18) 0.0218(3) Uani 1 1 d . . .
H2A H 0.6638 -0.0028 0.8527 0.026 Uiso 1 1 calc R . .
H2B H 0.8124 -0.0239 0.9427 0.026 Uiso 1 1 calc R . .
C3 C 0.8563(2) 0.12904(19) 0.75626(17) 0.0194(3) Uani 1 1 d . . .
C4 C 0.7500(2) 0.2557(2) 0.66751(17) 0.0205(3) Uani 1 1 d . . .
H4A H 0.8164 0.3145 0.5896 0.025 Uiso 1 1 calc R . .
H4B H 0.6623 0.2122 0.6378 0.025 Uiso 1 1 calc R . .
N2 N 0.67895(17) 0.35485(17) 0.73855(15) 0.0201(3) Uani 1 1 d . . .
H2 H 0.6620 0.4511 0.6958 0.024 Uiso 1 1 calc R . .
C5 C 0.9116(2) 0.0164(2) 0.68447(19) 0.0256(3) Uani 1 1 d . . .
H5A H 0.8185 0.0013 0.6401 0.031 Uiso 1 1 calc R . .
H5B H 0.9971 0.0619 0.6161 0.031 Uiso 1 1 calc R . .
C6 C 0.9766(3) -0.1371(2) 0.7703(2) 0.0316(4) Uani 1 1 d . . .
H6A H 0.8890 -0.1879 0.8342 0.038 Uiso 1 1 calc R . .
H6B H 1.0654 -0.1234 0.8196 0.038 Uiso 1 1 calc R . .
C7 C 1.0399(3) -0.2365(3) 0.6897(3) 0.0454(6) Uani 1 1 d . . .
H7A H 0.9530 -0.2486 0.6393 0.068 Uiso 1 1 calc R . .
H7B H 1.0765 -0.3350 0.7482 0.068 Uiso 1 1 calc R . .
H7C H 1.1309 -0.1894 0.6299 0.068 Uiso 1 1 calc R . .
C8 C 1.0023(2) 0.1918(2) 0.79712(19) 0.0238(3) Uani 1 1 d . . .
H8A H 0.9621 0.2362 0.8647 0.029 Uiso 1 1 calc R . .
H8B H 1.0784 0.1065 0.8381 0.029 Uiso 1 1 calc R . .
C9 C 1.0972(3) 0.3092(3) 0.6891(2) 0.0359(4) Uani 1 1 d . . .
H9A H 1.0257 0.3999 0.6533 0.043 Uiso 1 1 calc R . .
H9B H 1.1319 0.2693 0.6176 0.043 Uiso 1 1 calc R . .
C10 C 1.2461(3) 0.3522(3) 0.7390(3) 0.0459(6) Uani 1 1 d . . .
H10A H 1.2122 0.3907 0.8105 0.069 Uiso 1 1 calc R . .
H10B H 1.3020 0.4299 0.6679 0.069 Uiso 1 1 calc R . .
H10C H 1.3196 0.2636 0.7706 0.069 Uiso 1 1 calc R . .
C11 C 0.56719(19) 0.40563(19) 0.93343(17) 0.0196(3) Uani 1 1 d . . .
C12 C 0.4409(2) 0.3581(2) 1.02874(19) 0.0234(3) Uani 1 1 d . . .
H12 H 0.4006 0.2612 1.0480 0.028 Uiso 1 1 calc R . .
C13 C 0.6266(2) 0.5478(2) 0.90410(18) 0.0233(3) Uani 1 1 d . . .
H13 H 0.7124 0.5803 0.8389 0.028 Uiso 1 1 calc R . .
Pt1 Pt 0.5000 0.0000 0.5000 0.01901(3) Uani 1 2 d S . .
C14 C 0.4345(2) 0.2181(2) 0.44471(18) 0.0266(3) Uani 1 1 d . . .
N3 N 0.3972(3) 0.3435(2) 0.4130(2) 0.0394(4) Uani 1 1 d . . .
C15 C 0.5800(2) 0.0250(2) 0.31710(19) 0.0243(3) Uani 1 1 d . . .
N4 N 0.6223(2) 0.0399(2) 0.21041(18) 0.0320(3) Uani 1 1 d . . .

loop_
_atom_site_aniso_label
_atom_site_aniso_U_11
_atom_site_aniso_U_22
_atom_site_aniso_U_33
_atom_site_aniso_U_23
_atom_site_aniso_U_13
_atom_site_aniso_U_12
C1 0.0209(7) 0.0167(7) 0.0197(8) -0.0051(6) -0.0002(5) 0.0006(5)
N1 0.0298(7) 0.0171(7) 0.0163(7) -0.0030(6) 0.0032(5) 0.0022(5)
C2 0.0281(8) 0.0144(7) 0.0206(8) -0.0041(6) 0.0012(6) 0.0026(6)
C3 0.0217(7) 0.0181(7) 0.0181(7) -0.0060(6) -0.0019(5) 0.0020(5)
C4 0.0249(7) 0.0201(8) 0.0152(7) -0.0046(6) -0.0015(5) 0.0018(6)
N2 0.0247(6) 0.0153(6) 0.0171(7) -0.0022(5) -0.0004(5) 0.0025(5)
C5 0.0314(8) 0.0218(8) 0.0249(9) -0.0108(7) 0.0000(6) 0.0027(6)
C6 0.0378(10) 0.0219(9) 0.0346(11) -0.0114(8) 0.0017(8) 0.0051(7)
C7 0.0567(14) 0.0309(12) 0.0523(16) -0.0229(12) 0.0034(11) 0.0099(10)
C8 0.0242(7) 0.0237(8) 0.0253(9) -0.0104(7) -0.0047(6) 0.0025(6)
C9 0.0292(9) 0.0401(12) 0.0380(12) -0.0111(10) -0.0003(8) -0.0101(8)
C10 0.0298(10) 0.0417(13) 0.0713(19) -0.0235(14) -0.0086(10) -0.0063(9)
C11 0.0220(7) 0.0161(7) 0.0189(7) -0.0048(6) 0.0009(5) 0.0018(5)
C12 0.0264(8) 0.0177(8) 0.0246(9) -0.0064(7) 0.0053(6) -0.0033(6)
C13 0.0247(7) 0.0187(8) 0.0240(8) -0.0055(7) 0.0059(6) -0.0021(6)
Pt1 0.02293(5) 0.01545(5) 0.01406(5) 0.00064(3) -0.00096(3) 0.00064(3)
C14 0.0347(9) 0.0226(9) 0.0173(8) -0.0008(7) -0.0004(6) 0.0016(7)
N3 0.0593(12) 0.0228(9) 0.0284(10) -0.0009(8) -0.0009(8) 0.0080(8)
C15 0.0268(8) 0.0201(8) 0.0209(8) -0.0009(7) -0.0014(6) 0.0024(6)
N4 0.0377(9) 0.0315(9) 0.0201(8) -0.0019(7) 0.0009(6) 0.0042(7)

loop_
_atom_type_symbol
_atom_type_description
_atom_type_scat_dispersion_real
_atom_type_scat_dispersion_imag
_atom_type_scat_source
C C 0.0033 0.0016 'International Tables Vol C Tables 4.2.6.8 and 6.1.1.4'
N N 0.0061 0.0033 'International Tables Vol C Tables 4.2.6.8 and 6.1.1.4'
Pt Pt -1.7033 8.3905 'International Tables Vol C Tables 4.2.6.8 and 6.1.1.4'
H H 0.0000 0.0000 'International Tables Vol C Tables 4.2.6.8 and 6.1.1.4'

loop_
_geom_angle_atom_site_label_1
_geom_angle_atom_site_label_2
_geom_angle_atom_site_label_3
_geom_angle
_geom_angle_site_symmetry_1
_geom_angle_site_symmetry_3
_geom_angle_publ_flag
N2 C1 N1 122.02(15) . . ?
N2 C1 C11 120.03(16) . . ?
N1 C1 C11 117.94(16) . . ?
C1 N1 C2 122.35(15) . . ?
C1 N1 H1 118.8 . . ?
C2 N1 H1 118.8 . . ?
N1 C2 C3 110.90(14) . . ?
N1 C2 H2A 109.5 . . ?
C3 C2 H2A 109.5 . . ?
N1 C2 H2B 109.5 . . ?
C3 C2 H2B 109.5 . . ?
H2A C2 H2B 108.0 . . ?
C2 C3 C4 105.93(13) . . ?
C2 C3 C5 109.11(15) . . ?
C4 C3 C5 108.72(14) . . ?
C2 C3 C8 109.74(14) . . ?
C4 C3 C8 111.33(14) . . ?
C5 C3 C8 111.82(14) . . ?
N2 C4 C3 110.17(13) . . ?
N2 C4 H4A 109.6 . . ?
C3 C4 H4A 109.6 . . ?
N2 C4 H4B 109.6 . . ?
C3 C4 H4B 109.6 . . ?
H4A C4 H4B 108.1 . . ?
C1 N2 C4 121.29(15) . . ?
C1 N2 H2 119.4 . . ?
C4 N2 H2 119.4 . . ?
C6 C5 C3 115.62(16) . . ?
C6 C5 H5A 108.4 . . ?
C3 C5 H5A 108.4 . . ?
C6 C5 H5B 108.4 . . ?
C3 C5 H5B 108.4 . . ?
H5A C5 H5B 107.4 . . ?
C5 C6 C7 111.8(2) . . ?
C5 C6 H6A 109.2 . . ?
C7 C6 H6A 109.2 . . ?
C5 C6 H6B 109.2 . . ?
C7 C6 H6B 109.2 . . ?
H6A C6 H6B 107.9 . . ?
C6 C7 H7A 109.5 . . ?
C6 C7 H7B 109.5 . . ?
H7A C7 H7B 109.5 . . ?
C6 C7 H7C 109.5 . . ?
H7A C7 H7C 109.5 . . ?
H7B C7 H7C 109.5 . . ?
C9 C8 C3 116.65(16) . . ?
C9 C8 H8A 108.1 . . ?
C3 C8 H8A 108.1 . . ?
C9 C8 H8B 108.1 . . ?
C3 C8 H8B 108.1 . . ?
H8A C8 H8B 107.3 . . ?
C8 C9 C10 111.7(2) . . ?
C8 C9 H9A 109.3 . . ?
C10 C9 H9A 109.3 . . ?
C8 C9 H9B 109.3 . . ?
C10 C9 H9B 109.3 . . ?
H9A C9 H9B 107.9 . . ?
C9 C10 H10A 109.5 . . ?
C9 C10 H10B 109.5 . . ?
H10A C10 H10B 109.5 . . ?
C9 C10 H10C 109.5 . . ?
H10A C10 H10C 109.5 . . ?
H10B C10 H10C 109.5 . . ?
C12 C11 C13 120.28(14) . . ?
C12 C11 C1 119.64(15) . . ?
C13 C11 C1 120.07(15) . . ?
C11 C12 C13 120.26(16) . 2_667 ?
C11 C12 H12 119.9 . . ?
C13 C12 H12 119.9 2_667 . ?
C11 C13 C12 119.46(16) . 2_667 ?
C11 C13 H13 120.3 . . ?
C12 C13 H13 120.3 2_667 . ?
C15 Pt1 C15 180.0 . 2_656 ?
C15 Pt1 C14 89.41(8) . . ?
C15 Pt1 C14 90.59(8) 2_656 . ?
C15 Pt1 C14 90.59(8) . 2_656 ?
C15 Pt1 C14 89.41(8) 2_656 2_656 ?
C14 Pt1 C14 179.999(1) . 2_656 ?
N3 C14 Pt1 179.8(2) . . ?
N4 C15 Pt1 178.25(17) . . ?

loop_
_geom_bond_atom_site_label_1
_geom_bond_atom_site_label_2
_geom_bond_distance
_geom_bond_site_symmetry_2
_geom_bond_publ_flag
C1 N2 1.312(2) . ?
C1 N1 1.317(2) . ?
C1 C11 1.490(2) . ?
N1 C2 1.473(2) . ?
N1 H1 0.8800 . ?
C2 C3 1.530(3) . ?
C2 H2A 0.9900 . ?
C2 H2B 0.9900 . ?
C3 C4 1.537(2) . ?
C3 C5 1.548(2) . ?
C3 C8 1.550(2) . ?
C4 N2 1.471(2) . ?
C4 H4A 0.9900 . ?
C4 H4B 0.9900 . ?
N2 H2 0.8800 . ?
C5 C6 1.529(3) . ?
C5 H5A 0.9900 . ?
C5 H5B 0.9900 . ?
C6 C7 1.532(3) . ?
C6 H6A 0.9900 . ?
C6 H6B 0.9900 . ?
C7 H7A 0.9800 . ?
C7 H7B 0.9800 . ?
C7 H7C 0.9800 . ?
C8 C9 1.525(3) . ?
C8 H8A 0.9900 . ?
C8 H8B 0.9900 . ?
C9 C10 1.527(3) . ?
C9 H9A 0.9900 . ?
C9 H9B 0.9900 . ?
C10 H10A 0.9800 . ?
C10 H10B 0.9800 . ?
C10 H10C 0.9800 . ?
C11 C12 1.394(2) . ?
C11 C13 1.394(2) . ?
C12 C13 1.394(2) 2_667 ?
C12 H12 0.9500 . ?
C13 C12 1.394(2) 2_667 ?
C13 H13 0.9500 . ?
Pt1 C15 1.9880(19) . ?
Pt1 C15 1.9880(19) 2_656 ?
Pt1 C14 1.996(2) . ?
Pt1 C14 1.996(2) 2_656 ?
C14 N3 1.146(3) . ?
C15 N4 1.150(3) . ?
